data_2018628
loop_
_publ_author_name
'Lysenko, Andrey B.'

_publ_section_title
;
 The heterobifunctional ligand
 5-[4-(1,2,4-triazol-4-yl)phenyl]-1<i>H</i>-tetrazole and its role in the
 construction of a Cd^II^ metal--organic chain structure
;
_journal_coeditor_code FG3264
_journal_issue 10
_journal_name_full 'Acta Crystallographica Section C'
_journal_page_first m291
_journal_page_last m294
_journal_paper_doi 10.1107/S0108270112038498
_journal_volume 68
_journal_year 2012
_chemical_formula_iupac '[Cd (C9 H6 N7)2 (H2 O)2]'
_chemical_formula_moiety 'C18 H16 Cd N14 O2'
_chemical_formula_sum 'C18 H16 Cd N14 O2'
_chemical_formula_weight 572.85
_chemical_name_systematic
;
<i>catena</i>-poly[[diaquacadmium(II)]bis{\m~2~-5-[4-(1,2,4-triazol-4-
yl)phenyl]tetrazol-1-ato-\k^2^<i>N</i>^1^:<i>N</i>^1'^}]
;
_space_group_IT_number 2
_space_group_name_Hall '-P 1'
_symmetry_cell_setting triclinic
_symmetry_space_group_name_Hall '-P 1'
_symmetry_space_group_name_H-M 'P -1'
_atom_sites_solution_hydrogens geom
_atom_sites_solution_primary direct
_atom_sites_solution_secondary difmap
_audit_creation_method SHELXL97
_cell_angle_alpha 98.926(2)
_cell_angle_beta 98.066(3)
_cell_angle_gamma 108.354(2)
_cell_formula_units_Z 1
_cell_length_a 7.6554(5)
_cell_length_b 7.8589(7)
_cell_length_c 9.0762(8)
_cell_measurement_reflns_used 5552
_cell_measurement_temperature 296(2)
_cell_measurement_theta_max 26.43
_cell_measurement_theta_min 2.32
_cell_volume 501.47(7)
_computing_cell_refinement 'SAINT-NT (Bruker, 1999)'
_computing_data_collection 'SMART-NT (Bruker, 1998)'
_computing_data_reduction 'SAINT-NT (Bruker, 1999)'
_computing_molecular_graphics 'DIAMOND (Brandenburg, 1999)'
_computing_publication_material 'WinGX (Farrugia, 1999)'
_computing_structure_refinement 'SHELXL97 (Sheldrick, 2008)'
_computing_structure_solution 'SHELXS97 (Sheldrick, 2008)'
_diffrn_ambient_temperature 296(2)
_diffrn_measured_fraction_theta_full 0.987
_diffrn_measured_fraction_theta_max 0.987
_diffrn_measurement_device_type 'Bruker APEXII area-detector'
_diffrn_measurement_method \w
_diffrn_radiation_monochromator graphite
_diffrn_radiation_source 'fine-focus sealed tube'
_diffrn_radiation_type MoK\a
_diffrn_radiation_wavelength 0.71073
_diffrn_reflns_av_R_equivalents 0.0261
_diffrn_reflns_av_sigmaI/netI 0.0330
_diffrn_reflns_limit_h_max 9
_diffrn_reflns_limit_h_min -9
_diffrn_reflns_limit_k_max 9
_diffrn_reflns_limit_k_min -9
_diffrn_reflns_limit_l_max 11
_diffrn_reflns_limit_l_min -11
_diffrn_reflns_number 5552
_diffrn_reflns_theta_full 26.43
_diffrn_reflns_theta_max 26.43
_diffrn_reflns_theta_min 2.32
_diffrn_standards_decay_% 0
_exptl_absorpt_coefficient_mu 1.144
_exptl_absorpt_correction_T_max 0.8035
_exptl_absorpt_correction_T_min 0.7709
_exptl_absorpt_correction_type empirical
_exptl_absorpt_process_details '(SADABS; Sheldrick, 1996)'
_exptl_crystal_colour 'pale yellow'
_exptl_crystal_density_diffrn 1.897
_exptl_crystal_density_method 'not measured'
_exptl_crystal_description prism
_exptl_crystal_F_000 286
_exptl_crystal_size_max 0.24
_exptl_crystal_size_mid 0.23
_exptl_crystal_size_min 0.20
_refine_diff_density_max 0.320
_refine_diff_density_min -0.347
_refine_ls_extinction_method none
_refine_ls_goodness_of_fit_ref 1.100
_refine_ls_hydrogen_treatment constr
_refine_ls_matrix_type full
_refine_ls_number_parameters 160
_refine_ls_number_reflns 2037
_refine_ls_number_restraints 0
_refine_ls_restrained_S_all 1.100
_refine_ls_R_factor_all 0.0252
_refine_ls_R_factor_gt 0.0238
_refine_ls_shift/su_max 0.000
_refine_ls_shift/su_mean 0.000
_refine_ls_structure_factor_coef Fsqd
_refine_ls_weighting_details 'calc w = 1/[\s^2^(Fo^2^)+(0.0209P)^2^+0.1279P] where P=(Fo^2^+2Fc^2^)/3'
_refine_ls_weighting_scheme calc
_refine_ls_wR_factor_gt 0.0499
_refine_ls_wR_factor_ref 0.0504
_reflns_number_gt 1968
_reflns_number_total 2037
_reflns_threshold_expression I>2\s(I)
_cod_data_source_file fg3264.cif
_cod_data_source_block II
_cod_database_code 2018628
_cod_database_fobs_code 2018628

loop_
_symmetry_equiv_pos_as_xyz
'x, y, z'
'-x, -y, -z'

loop_
_atom_site_type_symbol
_atom_site_label
_atom_site_fract_x
_atom_site_fract_y
_atom_site_fract_z
_atom_site_U_iso_or_equiv
_atom_site_adp_type
_atom_site_calc_flag
_atom_site_refinement_flags
_atom_site_occupancy
_atom_site_symmetry_multiplicity
Cd Cd1 0.0000 0.0000 0.0000 0.02171(8) Uani d S 1 2
O O1 0.1967(2) 0.2477(2) -0.09102(18) 0.0302(4) Uani d . 1 1
H H1W 0.2944 0.2382 -0.1206 0.045 Uiso d R 1 1
H H2W 0.2169 0.3605 -0.0564 0.045 Uiso d R 1 1
N N1 0.2390(3) -0.1184(2) 0.0725(2) 0.0253(4) Uani d . 1 1
N N2 0.1788(3) -0.2991(2) 0.0089(2) 0.0279(4) Uani d . 1 1
N N3 0.3029(3) -0.3682(2) 0.0608(2) 0.0279(4) Uani d . 1 1
N N4 0.4485(3) -0.2359(2) 0.1607(2) 0.0266(4) Uani d . 1 1
N N5 0.9402(3) 0.8268(2) 0.7588(2) 0.0255(4) Uani d . 1 1
N N6 0.9261(3) 0.9092(2) 0.6358(2) 0.0302(5) Uani d . 1 1
N N7 0.8147(2) 0.6093(2) 0.55559(19) 0.0219(4) Uani d . 1 1
C C1 0.4042(3) -0.0840(3) 0.1654(2) 0.0210(5) Uani d . 1 1
C C2 0.8748(3) 0.6495(3) 0.7085(2) 0.0248(5) Uani d . 1 1
H H2 0.8701 0.5634 0.7688 0.030 Uiso calc R 1 1
C C3 0.8520(3) 0.7760(3) 0.5173(3) 0.0273(5) Uani d . 1 1
H H3 0.8273 0.7924 0.4182 0.033 Uiso calc R 1 1
C C4 0.5182(3) 0.0953(3) 0.2636(2) 0.0213(5) Uani d . 1 1
C C5 0.6397(3) 0.1085(3) 0.3974(3) 0.0256(5) Uani d . 1 1
H H5 0.6543 0.0027 0.4222 0.031 Uiso calc R 1 1
C C6 0.7391(3) 0.2763(3) 0.4940(3) 0.0256(5) Uani d . 1 1
H H6 0.8196 0.2834 0.5834 0.031 Uiso calc R 1 1
C C7 0.7180(3) 0.4335(3) 0.4565(2) 0.0206(5) Uani d . 1 1
C C8 0.5989(3) 0.4239(3) 0.3232(2) 0.0255(5) Uani d . 1 1
H H8 0.5848 0.5299 0.2984 0.031 Uiso calc R 1 1
C C9 0.5018(3) 0.2556(3) 0.2279(2) 0.0243(5) Uani d . 1 1
H H9 0.4234 0.2493 0.1375 0.029 Uiso calc R 1 1

loop_
_atom_site_aniso_label
_atom_site_aniso_U_11
_atom_site_aniso_U_22
_atom_site_aniso_U_33
_atom_site_aniso_U_12
_atom_site_aniso_U_13
_atom_site_aniso_U_23
Cd1 0.02407(13) 0.01785(12) 0.02010(13) 0.00692(9) 0.00001(9) -0.00038(9)
O1 0.0299(9) 0.0188(8) 0.0405(10) 0.0069(7) 0.0087(7) 0.0040(7)
N1 0.0239(10) 0.0175(9) 0.0301(11) 0.0060(8) -0.0004(8) 0.0000(8)
N2 0.0294(11) 0.0176(9) 0.0317(11) 0.0055(8) 0.0019(9) -0.0003(8)
N3 0.0311(11) 0.0196(9) 0.0309(11) 0.0081(8) 0.0051(9) 0.0019(8)
N4 0.0271(10) 0.0221(9) 0.0283(10) 0.0083(8) 0.0022(8) 0.0021(8)
N5 0.0301(11) 0.0236(10) 0.0201(10) 0.0079(8) 0.0024(8) 0.0024(8)
N6 0.0405(12) 0.0220(10) 0.0247(10) 0.0085(9) 0.0013(9) 0.0043(8)
N7 0.0240(10) 0.0183(9) 0.0194(9) 0.0048(8) 0.0004(8) 0.0015(7)
C1 0.0225(11) 0.0193(10) 0.0215(11) 0.0075(9) 0.0044(9) 0.0042(8)
C2 0.0304(12) 0.0213(11) 0.0201(11) 0.0064(9) 0.0021(10) 0.0046(9)
C3 0.0363(13) 0.0196(11) 0.0235(12) 0.0077(10) 0.0005(10) 0.0060(9)
C4 0.0193(11) 0.0198(10) 0.0226(11) 0.0049(9) 0.0042(9) 0.0023(9)
C5 0.0289(12) 0.0190(11) 0.0306(13) 0.0118(9) 0.0034(10) 0.0054(9)
C6 0.0256(12) 0.0254(11) 0.0237(12) 0.0097(10) -0.0018(10) 0.0031(9)
C7 0.0196(11) 0.0191(10) 0.0200(11) 0.0045(8) 0.0032(9) 0.0007(8)
C8 0.0295(12) 0.0205(11) 0.0250(12) 0.0076(9) 0.0018(10) 0.0061(9)
C9 0.0244(12) 0.0244(11) 0.0200(11) 0.0071(9) -0.0029(9) 0.0028(9)

loop_
_atom_type_symbol
_atom_type_description
_atom_type_scat_dispersion_real
_atom_type_scat_dispersion_imag
_atom_type_scat_source
C C 0.0033 0.0016 'International Tables Vol C Tables 4.2.6.8 and 6.1.1.4'
H H 0.0000 0.0000 'International Tables Vol C Tables 4.2.6.8 and 6.1.1.4'
N N 0.0061 0.0033 'International Tables Vol C Tables 4.2.6.8 and 6.1.1.4'
O O 0.0106 0.0060 'International Tables Vol C Tables 4.2.6.8 and 6.1.1.4'
Cd Cd -0.8075 1.2024 'International Tables Vol C Tables 4.2.6.8 and 6.1.1.4'

loop_
_geom_angle_atom_site_label_1
_geom_angle_atom_site_label_2
_geom_angle_atom_site_label_3
_geom_angle_site_symmetry_1
_geom_angle_site_symmetry_3
_geom_angle
_geom_angle_publ_flag
N5 Cd1 N5 2_666 1_444 180 no
N5 Cd1 N1 2_666 . 90.69(6) no
N5 Cd1 N1 1_444 . 89.31(6) no
N5 Cd1 N1 2_666 2 89.31(6) no
N5 Cd1 N1 1_444 2 90.69(6) no
N1 Cd1 N1 . 2 180 no
N5 Cd1 O1 2_666 . 93.04(6) no
N5 Cd1 O1 1_444 . 86.96(6) no
N1 Cd1 O1 . . 95.31(6) no
N1 Cd1 O1 2 . 84.69(6) no
N5 Cd1 O1 2_666 2 86.96(6) no
N5 Cd1 O1 1_444 2 93.04(6) no
N1 Cd1 O1 . 2 84.69(6) no
N1 Cd1 O1 2 2 95.31(6) no
O1 Cd1 O1 . 2 180 no
Cd1 O1 H1W . . 119.3 no
Cd1 O1 H2W . . 124.5 no
H1W O1 H2W . . 108.3 no
C1 N1 N2 . . 105.42(17) no
C1 N1 Cd1 . . 145.03(14) no
N2 N1 Cd1 . . 108.93(13) no
N3 N2 N1 . . 108.92(17) no
N2 N3 N4 . . 110.09(17) no
C1 N4 N3 . . 104.55(18) no
C2 N5 N6 . . 108.23(17) no
C2 N5 Cd1 . 1_666 130.92(15) no
N6 N5 Cd1 . 1_666 119.03(13) no
C3 N6 N5 . . 105.74(17) no
C2 N7 C3 . . 104.24(18) no
C2 N7 C7 . . 128.60(18) no
C3 N7 C7 . . 126.93(18) no
N4 C1 N1 . . 111.01(18) no
N4 C1 C4 . . 124.4(2) no
N1 C1 C4 . . 124.56(19) no
N5 C2 N7 . . 110.04(19) no
N5 C2 H2 . . 125.0 no
N7 C2 H2 . . 125.0 no
N6 C3 N7 . . 111.7(2) no
N6 C3 H3 . . 124.1 no
N7 C3 H3 . . 124.1 no
C9 C4 C5 . . 118.26(19) no
C9 C4 C1 . . 120.6(2) no
C5 C4 C1 . . 121.10(19) no
C6 C5 C4 . . 121.1(2) no
C6 C5 H5 . . 119.4 no
C4 C5 H5 . . 119.4 no
C5 C6 C7 . . 119.4(2) no
C5 C6 H6 . . 120.3 no
C7 C6 H6 . . 120.3 no
C6 C7 C8 . . 120.6(2) no
C6 C7 N7 . . 121.01(19) no
C8 C7 N7 . . 118.39(19) no
C9 C8 C7 . . 119.3(2) no
C9 C8 H8 . . 120.4 no
C7 C8 H8 . . 120.4 no
C8 C9 C4 . . 121.4(2) no
C8 C9 H9 . . 119.3 no
C4 C9 H9 . . 119.3 no

loop_
_geom_bond_atom_site_label_1
_geom_bond_atom_site_label_2
_geom_bond_site_symmetry_2
_geom_bond_distance
_geom_bond_publ_flag
Cd1 N5 2_666 2.2926(17) y
Cd1 N5 1_444 2.2926(17) no
Cd1 N1 . 2.3603(18) y
Cd1 N1 2 2.3603(18) no
Cd1 O1 . 2.3960(15) y
Cd1 O1 2 2.3960(15) no
O1 H1W . 0.8500 no
O1 H2W . 0.8500 no
N1 C1 . 1.341(3) y
N1 N2 . 1.349(2) y
N2 N3 . 1.303(3) y
N3 N4 . 1.356(2) y
N4 C1 . 1.336(3) y
N5 C2 . 1.304(3) y
N5 N6 . 1.382(3) no
N5 Cd1 1_666 2.2926(17) no
N6 C3 . 1.296(3) y
N7 C2 . 1.353(3) y
N7 C3 . 1.361(3) y
N7 C7 . 1.432(3) no
C1 C4 . 1.470(3) no
C2 H2 . 0.9300 no
C3 H3 . 0.9300 no
C4 C9 . 1.387(3) no
C4 C5 . 1.390(3) no
C5 C6 . 1.381(3) no
C5 H5 . 0.9300 no
C6 C7 . 1.382(3) no
C6 H6 . 0.9300 no
C7 C8 . 1.385(3) no
C8 C9 . 1.377(3) no
C8 H8 . 0.9300 no
C9 H9 . 0.9300 no

loop_
_geom_hbond_atom_site_label_D
_geom_hbond_atom_site_label_H
_geom_hbond_atom_site_label_A
_geom_hbond_site_symmetry_A
_geom_hbond_distance_DH
_geom_hbond_distance_HA
_geom_hbond_distance_DA
_geom_hbond_angle_DHA
_geom_hbond_publ_flag
O1 H1W N4 2_655 0.85 2.06 2.900(3) 172 yes
O1 H2W N3 1_565 0.85 2.08 2.920(2) 169 yes
C2 H2 N3 2_656 0.93 2.56 3.386(3) 149 yes

loop_
_geom_torsion_atom_site_label_1
_geom_torsion_atom_site_label_2
_geom_torsion_atom_site_label_3
_geom_torsion_atom_site_label_4
_geom_torsion_site_symmetry_1
_geom_torsion
_geom_torsion_publ_flag
N5 Cd1 N1 C1 2_666 -29.8(3) no
N5 Cd1 N1 C1 1_444 150.2(3) no
O1 Cd1 N1 C1 . 63.3(3) no
O1 Cd1 N1 C1 2 -116.7(3) no
N5 Cd1 N1 N2 2_666 139.03(14) no
N5 Cd1 N1 N2 1_444 -40.97(14) no
O1 Cd1 N1 N2 . -127.84(13) no
O1 Cd1 N1 N2 2 52.16(13) no
C1 N1 N2 N3 . -0.4(2) no
Cd1 N1 N2 N3 . -173.80(14) no
N1 N2 N3 N4 . 0.3(2) no
N2 N3 N4 C1 . 0.0(2) no
C2 N5 N6 C3 . 0.2(3) no
Cd1 N5 N6 C3 1_666 -166.14(16) no
N3 N4 C1 N1 . -0.2(2) no
N3 N4 C1 C4 . 177.64(19) no
N2 N1 C1 N4 . 0.4(2) no
Cd1 N1 C1 N4 . 169.44(18) no
N2 N1 C1 C4 . -177.47(19) no
Cd1 N1 C1 C4 . -8.4(4) no
N6 N5 C2 N7 . -0.8(3) no
Cd1 N5 C2 N7 1_666 163.34(15) no
C3 N7 C2 N5 . 1.0(3) no
C7 N7 C2 N5 . -173.7(2) no
N5 N6 C3 N7 . 0.5(3) no
C2 N7 C3 N6 . -0.9(3) no
C7 N7 C3 N6 . 173.9(2) no
N4 C1 C4 C9 . 157.8(2) no
N1 C1 C4 C9 . -24.6(3) no
N4 C1 C4 C5 . -24.6(3) no
N1 C1 C4 C5 . 153.0(2) no
C9 C4 C5 C6 . 1.2(3) no
C1 C4 C5 C6 . -176.4(2) no
C4 C5 C6 C7 . -0.3(3) no
C5 C6 C7 C8 . -0.2(3) no
C5 C6 C7 N7 . 178.35(19) no
C2 N7 C7 C6 . -27.1(3) no
C3 N7 C7 C6 . 159.4(2) no
C2 N7 C7 C8 . 151.6(2) no
C3 N7 C7 C8 . -22.0(3) no
C6 C7 C8 C9 . -0.1(3) no
N7 C7 C8 C9 . -178.74(19) no
C7 C8 C9 C4 . 1.1(3) no
C5 C4 C9 C8 . -1.6(3) no
C1 C4 C9 C8 . 176.0(2) no
